data_2007727
loop_
_publ_author_name
'Chitra Samanta'
'Alok Kumar Mukherjee'
'Monika Mukherjee'

_publ_section_title
;
 3-(<i>o</i>-Carboxyphenyl)-1-ethyltriazene 1-Oxide
;
_journal_issue 10
_journal_name_full 'Acta Crystallographica Section C'
_journal_page_first 1544
_journal_page_last 1546
_journal_paper_doi 10.1107/S0108270198003862
_journal_volume 54
_journal_year 1998
_chemical_formula_analytical 'C9 H11 N3 O3'
_chemical_formula_moiety 'C9 H11 N3 O3'
_chemical_formula_structural 'C9 H11 N3 O3'
_chemical_formula_sum 'C9 H11 N3 O3'
_chemical_formula_weight 209.21
_chemical_name_common '3-(o-Carboxyphenyl)-1-ethyltriazene 1-Oxide'
_chemical_name_systematic
;
 3-(o-Carboxyphenyl)-1-ethyltriazene 1-Oxide
;
_space_group_IT_number 61
_symmetry_cell_setting orthorhombic
_symmetry_space_group_name_Hall '-P 2ac 2ab'
_symmetry_space_group_name_H-M 'P b c a'
_audit_creation_method SHELXL
_cell_angle_alpha 90.00
_cell_angle_beta 90.00
_cell_angle_gamma 90.00
_cell_formula_units_Z 16
_cell_length_a 19.8620(10)
_cell_length_b 21.3010(10)
_cell_length_c 9.7580(10)
_cell_measurement_reflns_used 25
_cell_measurement_temperature 293(2)
_cell_measurement_theta_max 30
_cell_measurement_theta_min 23
_cell_volume 4128.4(5)
_computing_cell_refinement 'CAD-4 Software'
_computing_data_collection 'CAD-4 Software (Enraf-Nonius,1989)'
_computing_data_reduction 'CAD-4 Software'
_computing_molecular_graphics 'ZORTEP (Zsolnai,1995; Johnson, 1976)'
_computing_publication_material SHELXL93
_computing_structure_refinement 'SHELXL93 (Sheldrick, 1993)'
_computing_structure_solution 'MULTAN88 (Debaerdemaeker et al., 1988)'
_diffrn_ambient_temperature 293(2)
_diffrn_measurement_device 'Enraf-Nonius CAD-4 diffractometer'
_diffrn_measurement_method /w-2/q
_diffrn_radiation_monochromator graphite
_diffrn_radiation_source 'fine-focus sealed tube'
_diffrn_radiation_type CuK\a
_diffrn_radiation_wavelength 1.54178
_diffrn_reflns_av_R_equivalents 0.0000
_diffrn_reflns_av_sigmaI/netI 0.0650
_diffrn_reflns_limit_h_max 22
_diffrn_reflns_limit_h_min 0
_diffrn_reflns_limit_k_max 23
_diffrn_reflns_limit_k_min 0
_diffrn_reflns_limit_l_max 10
_diffrn_reflns_limit_l_min 0
_diffrn_reflns_number 2505
_diffrn_reflns_theta_max 60.07
_diffrn_reflns_theta_min 4.15
_diffrn_standards_decay_% <2
_diffrn_standards_interval_count 150
_diffrn_standards_number 3
_exptl_absorpt_coefficient_mu 0.871
_exptl_absorpt_correction_T_max 0.895
_exptl_absorpt_correction_T_min 0.611
_exptl_absorpt_correction_type 'psi-scan (North et al., 1968)'
_exptl_crystal_colour Colourless
_exptl_crystal_density_diffrn 1.346
_exptl_crystal_description Prism
_exptl_crystal_F_000 1760
_exptl_crystal_size_max 0.35
_exptl_crystal_size_mid 0.25
_exptl_crystal_size_min 0.10
_refine_diff_density_max 0.179
_refine_diff_density_min -0.181
_refine_ls_extinction_method none
_refine_ls_goodness_of_fit_all 0.948
_refine_ls_goodness_of_fit_obs 1.063
_refine_ls_hydrogen_treatment H_atoms_fixed
_refine_ls_matrix_type full
_refine_ls_number_parameters 271
_refine_ls_number_reflns 2505
_refine_ls_number_restraints 0
_refine_ls_restrained_S_all 0.948
_refine_ls_restrained_S_obs 1.063
_refine_ls_R_factor_all 0.0811
_refine_ls_R_factor_obs 0.0489
_refine_ls_shift/esd_max 0.003
_refine_ls_shift/esd_mean 0.000
_refine_ls_structure_factor_coef Fsqd
_refine_ls_weighting_details 'w = 1/[s^2^(Fo^2^)+(0.0710P)^2^] where P=(Fo^2^+2Fc^2^)/3'
_refine_ls_weighting_scheme calc
_refine_ls_wR_factor_all 0.1342
_refine_ls_wR_factor_obs 0.1211
_reflns_number_observed 1710
_reflns_number_total 2505
_reflns_observed_criterion >2sigma(I)
_cod_data_source_file ha1213.cif
_cod_data_source_block ha1213
_cod_depositor_comments
;
The following automatic conversions were performed:
'_symmetry_cell_setting' value 'Orthorhombic' changed to 'orthorhombic'
according to '/home/saulius/struct/CIF-dictionaries/cif_core.dic'
dictionary named 'cif_core.dic' version 2.4.1 from 2010-06-29.

Automatic conversion script
Id: cif_fix_enum 1527 2010-12-29 10:47:43Z saulius 

The following automatic conversions were performed:

'_symmetry_cell_setting' value 'Orthorhombic' changed to
'orthorhombic' according to
/home/saulius/struct/CIF-dictionaries/cif_core.dic dictionary named
'cif_core.dic' version 2.4.1 from 2010-06-29.

Automatic conversion script
Id: cif_fix_values 1715 2011-07-08 13:25:40Z adriana 

The following automatic conversions were performed:

'_refine_ls_weighting_scheme' value 'calc w =
1/[s^2^(Fo^2^)+(0.0710P)^2^] where P=(Fo^2^+2Fc^2^)/3' was changed to
'calc'. New tag '_refine_ls_weighting_details' was created. The value
of the new tag was set to 'w = 1/[s^2^(Fo^2^)+(0.0710P)^2^] where
P=(Fo^2^+2Fc^2^)/3'.

Automatic conversion script
Id: cif_fix_values 3143 2015-03-26 13:38:13Z robertas 
;
_cod_database_code 2007727

loop_
_symmetry_equiv_pos_as_xyz
'x, y, z'
'x+1/2, -y+1/2, -z'
'-x+1/2, -y, z+1/2'
'-x, y+1/2, -z+1/2'
'-x, -y, -z'
'-x-1/2, y-1/2, z'
'x-1/2, y, -z-1/2'
'x, -y-1/2, z-1/2'

loop_
_atom_site_aniso_label
_atom_site_aniso_U_11
_atom_site_aniso_U_22
_atom_site_aniso_U_33
_atom_site_aniso_U_12
_atom_site_aniso_U_13
_atom_site_aniso_U_23
O1 0.0397(14) 0.083(2) 0.070(2) -0.0075(13) -0.0028(12) 0.0210(15)
O2 0.0440(13) 0.076(2) 0.069(2) 0.0018(12) -0.0010(12) 0.0287(14)
O3 0.0417(12) 0.072(2) 0.0521(14) -0.0134(13) -0.0037(11) -0.0005(13)
N1 0.0381(15) 0.060(2) 0.053(2) -0.0064(14) -0.0086(12) 0.012(2)
N2 0.042(2) 0.054(2) 0.052(2) -0.0028(14) -0.0083(14) -0.0013(14)
N3 0.042(2) 0.056(2) 0.046(2) -0.0005(15) -0.0045(13) -0.0049(14)
C1 0.040(2) 0.061(2) 0.048(2) 0.003(2) 0.002(2) -0.004(2)
C2 0.037(2) 0.050(2) 0.044(2) 0.001(2) 0.0018(14) -0.004(2)
C3 0.039(2) 0.062(2) 0.054(2) 0.001(2) -0.003(2) 0.001(2)
C4 0.038(2) 0.070(3) 0.068(3) -0.008(2) -0.003(2) -0.002(2)
C5 0.048(2) 0.060(2) 0.075(3) -0.010(2) 0.000(2) -0.001(2)
C6 0.041(2) 0.059(2) 0.062(2) -0.009(2) -0.006(2) 0.008(2)
C7 0.036(2) 0.050(2) 0.051(2) -0.001(2) 0.0001(15) -0.005(2)
C8 0.065(2) 0.080(3) 0.075(3) 0.004(2) -0.024(2) 0.013(2)
C9 0.095(3) 0.075(3) 0.066(3) 0.010(3) -0.008(2) 0.008(2)
O4 0.0425(13) 0.066(2) 0.073(2) -0.0139(12) 0.0138(12) -0.0187(14)
O5 0.0442(13) 0.075(2) 0.070(2) -0.0097(13) 0.0075(12) -0.0265(15)
O6 0.0465(13) 0.067(2) 0.0538(15) -0.0079(12) 0.0059(11) -0.0040(13)
N4 0.038(2) 0.066(2) 0.058(2) -0.0019(14) 0.0041(13) -0.019(2)
N5 0.043(2) 0.086(2) 0.060(2) 0.002(2) 0.0023(14) -0.025(2)
N6 0.042(2) 0.080(2) 0.049(2) 0.002(2) 0.0036(14) -0.013(2)
C10 0.042(2) 0.048(2) 0.045(2) -0.001(2) -0.001(2) 0.003(2)
C11 0.038(2) 0.046(2) 0.041(2) 0.0012(15) 0.0020(14) 0.002(2)
C12 0.038(2) 0.063(2) 0.051(2) 0.002(2) 0.000(2) -0.004(2)
C13 0.038(2) 0.080(3) 0.070(2) -0.011(2) 0.001(2) -0.008(2)
C14 0.045(2) 0.076(3) 0.078(3) -0.013(2) -0.004(2) -0.015(2)
C15 0.052(2) 0.067(2) 0.065(2) -0.009(2) 0.003(2) -0.018(2)
C16 0.034(2) 0.056(2) 0.043(2) -0.001(2) -0.0020(14) 0.003(2)
C17 0.061(2) 0.112(4) 0.075(3) -0.001(2) 0.016(2) -0.044(3)
C18 0.106(4) 0.079(3) 0.127(5) 0.027(3) 0.006(3) -0.029(3)

loop_
_atom_site_label
_atom_site_fract_x
_atom_site_fract_y
_atom_site_fract_z
_atom_site_U_iso_or_equiv
_atom_site_thermal_displace_type
_atom_site_calc_flag
_atom_site_refinement_flags
_atom_site_occupancy
_atom_site_disorder_group
_atom_site_type_symbol
O1 0.61943(11) 0.09689(12) 0.1347(3) 0.0645(7) Uani d . 1 . O
O2 0.52776(11) 0.12342(12) 0.0184(3) 0.0631(7) Uani d . 1 . O
H2 0.5546 0.1466 -0.0205 0.080 Uiso calc . 1 . H
O3 0.72917(10) 0.02156(11) 0.3831(2) 0.0553(6) Uani d . 1 . O
N1 0.60954(12) 0.00638(13) 0.3204(3) 0.0503(7) Uani d . 1 . N
H1 0.6356 0.0337 0.2830 0.070 Uiso calc . 1 . H
N2 0.63287(13) -0.03212(13) 0.4170(3) 0.0495(7) Uani d . 1 . N
N3 0.69405(13) -0.02111(13) 0.4434(3) 0.0480(7) Uani d . 1 . N
C1 0.5600(2) 0.0888(2) 0.1102(4) 0.0497(8) Uani d . 1 . C
C2 0.51695(14) 0.0417(2) 0.1785(3) 0.0436(8) Uani d . 1 . C
C3 0.4494(2) 0.0354(2) 0.1405(4) 0.0517(9) Uani d . 1 . C
H3 0.4320 0.0616 0.0729 0.090 Uiso calc . 1 . H
C4 0.4081(2) -0.0082(2) 0.2003(4) 0.0583(10) Uani d . 1 . C
H4 0.3635 -0.0121 0.1726 0.090 Uiso calc . 1 . H
C5 0.4338(2) -0.0463(2) 0.3025(4) 0.0607(10) Uani d . 1 . C
H5 0.4058 -0.0753 0.3452 0.090 Uiso calc . 1 . H
C6 0.4997(2) -0.0419(2) 0.3415(4) 0.0537(9) Uani d . 1 . C
H6 0.5163 -0.0683 0.4095 0.090 Uiso calc . 1 . H
C7 0.54237(15) 0.0018(2) 0.2806(3) 0.0454(8) Uani d . 1 . C
C8 0.7282(2) -0.0602(2) 0.5488(4) 0.0732(12) Uani d . 1 . C
H8A 0.7426 -0.0330 0.6230 0.100 Uiso calc . 1 . H
H8B 0.7684 -0.0783 0.5083 0.100 Uiso calc . 1 . H
C9 0.6869(2) -0.1120(2) 0.6078(4) 0.0788(13) Uani d . 1 . C
H9A 0.7143 -0.1367 0.6684 0.120 Uiso calc . 1 . H
H9B 0.6702 -0.1381 0.5352 0.120 Uiso calc . 1 . H
H9C 0.6498 -0.0946 0.6579 0.120 Uiso calc . 1 . H
O4 0.72201(11) 0.10864(11) 0.6621(3) 0.0606(7) Uani d . 1 . O
O5 0.81073(11) 0.08949(12) 0.5311(3) 0.0632(7) Uani d . 1 . O
H5A 0.7841 0.0652 0.4950 0.080 Uiso calc . 1 . H
O6 0.60723(11) 0.19607(11) 0.8673(2) 0.0559(6) Uani d . 1 . O
N4 0.72941(13) 0.20736(14) 0.8252(3) 0.0538(8) Uani d . 1 . N
H4A 0.7040 0.1796 0.7875 0.070 Uiso calc . 1 . H
N5 0.70309(14) 0.2494(2) 0.9102(3) 0.0627(9) Uani d . 1 . N
N6 0.64046(14) 0.2404(2) 0.9278(3) 0.0571(8) Uani d . 1 . N
C10 0.7810(2) 0.1187(2) 0.6334(3) 0.0451(8) Uani d . 1 . C
C11 0.82472(14) 0.1638(2) 0.7048(3) 0.0419(8) Uani d . 1 . C
C12 0.8939(2) 0.1635(2) 0.6829(4) 0.0505(9) Uani d . 1 . C
H12 0.9124 0.1338 0.6240 0.090 Uiso calc . 1 . H
C13 0.9353(2) 0.2060(2) 0.7461(4) 0.0626(10) Uani d . 1 . C
H13 0.9815 0.2049 0.7306 0.090 Uiso calc . 1 . H
C14 0.9083(2) 0.2503(2) 0.8324(4) 0.0663(11) Uani d . 1 . C
H14 0.9364 0.2796 0.8742 0.090 Uiso calc . 1 . H
C15 0.8405(2) 0.2518(2) 0.8574(4) 0.0614(10) Uani d . 1 . C
H15 0.8229 0.2823 0.9154 0.090 Uiso calc . 1 . H
C16 0.7977(2) 0.2082(2) 0.7973(3) 0.0446(8) Uani d . 1 . C
C17 0.6036(2) 0.2850(2) 1.0161(4) 0.0829(14) Uani d . 1 . C
H17A 0.5805 0.2621 1.0881 0.100 Uiso calc . 1 . H
H17B 0.6353 0.3136 1.0588 0.100 Uiso calc . 1 . H
C18 0.5543(3) 0.3210(2) 0.9356(6) 0.104(2) Uani d . 1 . C
H18A 0.5270 0.3458 0.9962 0.120 Uiso calc . 1 . H
H18B 0.5261 0.2926 0.8851 0.120 Uiso calc . 1 . H
H18C 0.5775 0.3481 0.8729 0.120 Uiso calc . 1 . H

loop_
_atom_type_symbol
_atom_type_description
_atom_type_scat_dispersion_real
_atom_type_scat_dispersion_imag
_atom_type_scat_source
C C 0.0181 0.0091 'International Tables Vol C Tables 4.2.6.8 and 6.1.1.4'
N N 0.0311 0.0180 'International Tables Vol C Tables 4.2.6.8 and 6.1.1.4'
O O 0.0492 0.0322 'International Tables Vol C Tables 4.2.6.8 and 6.1.1.4'
H H 0.0000 0.0000 'International Tables Vol C Tables 4.2.6.8 and 6.1.1.4'

loop_
_geom_angle_atom_site_label_1
_geom_angle_atom_site_label_2
_geom_angle_atom_site_label_3
_geom_angle
_geom_angle_publ_flag
C1 O2 H2 109.5(3) no
N2 N1 C7 119.1(3) yes
N2 N1 H1 120.4(3) no
C7 N1 H1 120.4(3) no
N3 N2 N1 111.4(3) yes
N2 N3 O3 123.9(3) yes
N2 N3 C8 118.4(3) yes
O3 N3 C8 117.6(3) yes
O1 C1 O2 121.5(3) yes
O1 C1 C2 124.6(3) yes
O2 C1 C2 113.8(3) yes
C3 C2 C7 118.4(3) no
C3 C2 C1 120.0(3) no
C7 C2 C1 121.6(3) no
C4 C3 C2 121.7(3) no
C4 C3 H3 119.1(3) no
C2 C3 H3 119.1(3) no
C3 C4 C5 119.0(3) no
C3 C4 H4 120.5(4) no
C5 C4 H4 120.5(4) no
C6 C5 C4 120.9(3) no
C6 C5 H5 119.6(4) no
C4 C5 H5 119.6(3) no
C5 C6 C7 120.7(3) no
C5 C6 H6 119.7(4) no
C7 C6 H6 119.7(3) no
C6 C7 N1 120.8(3) no
C6 C7 C2 119.3(3) no
N1 C7 C2 119.9(3) no
N3 C8 C9 115.5(3) yes
N3 C8 H8A 108.4(4) no
C9 C8 H8A 108.4(4) no
N3 C8 H8B 108.4(4) no
C9 C8 H8B 108.4(4) no
H8A C8 H8B 107.5(4) no
C8 C9 H9A 109.5(4) no
C8 C9 H9B 109.5(4) no
H9A C9 H9B 109.5(4) no
C8 C9 H9C 109.5(4) no
H9A C9 H9C 109.5(4) no
H9B C9 H9C 109.5(4) no
C10 O5 H5A 109.5(2) no
N5 N4 C16 120.1(3) yes
N5 N4 H4A 120.0(3) no
C16 N4 H4A 120.0(3) no
N6 N5 N4 111.6(3) yes
N5 N6 O6 123.2(3) yes
N5 N6 C17 117.8(3) yes
O6 N6 C17 118.9(3) yes
O4 C10 O5 121.4(3) yes
O4 C10 C11 124.9(3) yes
O5 C10 C11 113.7(3) yes
C12 C11 C16 118.5(3) no
C12 C11 C10 120.5(3) no
C16 C11 C10 121.0(3) no
C13 C12 C11 121.4(3) no
C13 C12 H12 119.3(3) no
C11 C12 H12 119.3(3) no
C12 C13 C14 119.8(3) no
C12 C13 H13 120.1(4) no
C14 C13 H13 120.1(4) no
C15 C14 C13 120.5(4) no
C15 C14 H14 119.7(4) no
C13 C14 H14 119.7(4) no
C14 C15 C16 120.8(4) no
C14 C15 H15 119.6(4) no
C16 C15 H15 119.6(3) no
N4 C16 C15 121.7(3) no
N4 C16 C11 119.4(3) no
C15 C16 C11 119.0(3) no
C18 C17 N6 110.7(4) yes
C18 C17 H17A 109.5(4) no
N6 C17 H17A 109.5(4) no
C18 C17 H17B 109.5(5) no
N6 C17 H17B 109.5(3) no
H17A C17 H17B 108.1(4) no
C17 C18 H18A 109.5(5) no
C17 C18 H18B 109.5(4) no
H18A C18 H18B 109.5(5) no
C17 C18 H18C 109.5(5) no
H18A C18 H18C 109.5(5) no
H18B C18 H18C 109.5(6) no

loop_
_geom_bond_atom_site_label_1
_geom_bond_atom_site_label_2
_geom_bond_site_symmetry_2
_geom_bond_distance
_geom_bond_publ_flag
O1 C1 . 1.217(4) yes
O2 C1 . 1.325(4) yes
O2 H2 . 0.820(2) no
O3 N3 . 1.288(3) yes
N1 N2 . 1.332(4) yes
N1 C7 . 1.393(4) yes
N1 H1 . 0.860(3) no
N2 N3 . 1.264(3) yes
N3 C8 . 1.488(4) yes
C1 C2 . 1.477(5) yes
C2 C3 . 1.399(4) no
C2 C7 . 1.404(4) no
C3 C4 . 1.369(5) no
C3 H3 . 0.930(3) no
C4 C5 . 1.384(5) no
C4 H4 . 0.930(3) no
C5 C6 . 1.367(4) no
C5 H5 . 0.930(4) no
C6 C7 . 1.391(4) no
C6 H6 . 0.930(3) no
C8 C9 . 1.490(6) yes
C8 H8A . 0.970(4) no
C8 H8B . 0.970(4) no
C9 H9A . 0.960(4) no
C9 H9B . 0.960(4) no
C9 H9C . 0.960(4) no
O4 C10 . 1.222(3) yes
O5 C10 . 1.317(4) yes
O5 H5A . 0.820(2) no
O6 N6 . 1.294(3) yes
N4 N5 . 1.327(4) yes
N4 C16 . 1.383(4) yes
N4 H4A . 0.860(3) no
N5 N6 . 1.270(4) yes
N6 C17 . 1.477(5) yes
C10 C11 . 1.472(4) yes
C11 C12 . 1.390(4) no
C11 C16 . 1.412(4) no
C12 C13 . 1.370(5) no
C12 H12 . 0.930(3) no
C13 C14 . 1.373(5) no
C13 H13 . 0.930(3) no
C14 C15 . 1.370(5) no
C14 H14 . 0.930(4) no
C15 C16 . 1.389(4) no
C15 H15 . 0.930(4) no
C17 C18 . 1.472(6) yes
C17 H17A . 0.970(5) no
C17 H17B . 0.970(4) no
C18 H18A . 0.960(5) no
C18 H18B . 0.960(5) no
C18 H18C . 0.960(6) no

loop_
_geom_hbond_atom_site_label_D
_geom_hbond_atom_site_label_H
_geom_hbond_atom_site_label_A
_geom_hbond_site_symmetry_A
_geom_hbond_distance_DA
_geom_hbond_angle_DHA
N1 H1 O1 . 2.653(4) 131.6
N1 H1 O3 . 2.475(3) 104.5
C3 H3 O2 . 2.713(4) 101.2
C6 H6 N2 . 2.753(4) 99.5
N4 H4A O4 . 2.641(4) 133.2
N4 H4A O6 . 2.473(3) 105.3
C12 H12 O5 . 2.722(4) 99.6
C15 H15 N5 . 2.777(4) 98.7
O5 H5A O3 . 2.608(3) 167.7
O2 H2 O6 1_554 2.657(3) 170.9

loop_
_geom_torsion_atom_site_label_1
_geom_torsion_atom_site_label_2
_geom_torsion_atom_site_label_3
_geom_torsion_atom_site_label_4
_geom_torsion
_geom_torsion_publ_flag
C7 N1 N2 N3 -178.6(3) yes
N1 N2 N3 O3 -0.6(4) no
N1 N2 N3 C8 -179.7(3) yes
O1 C1 C2 C3 -178.7(3) no
O2 C1 C2 C3 2.3(5) yes
O1 C1 C2 C7 0.3(5) yes
O2 C1 C2 C7 -178.7(3) no
C7 C2 C3 C4 0.1(5) no
C1 C2 C3 C4 179.2(3) no
C2 C3 C4 C5 1.1(6) no
C3 C4 C5 C6 -1.6(6) no
C4 C5 C6 C7 0.9(6) no
C5 C6 C7 N1 180.0(3) no
C5 C6 C7 C2 0.3(5) no
N2 N1 C7 C6 0.7(5) no
N2 N1 C7 C2 -179.7(3) no
C3 C2 C7 C6 -0.8(5) no
C1 C2 C7 C6 -179.9(3) no
C3 C2 C7 N1 179.5(3) no
C1 C2 C7 N1 0.5(5) no
N2 N3 C8 C9 3.6(5) yes
O3 N3 C8 C9 -175.6(3) yes
C16 N4 N5 N6 -177.6(3) yes
N4 N5 N6 O6 -1.2(5) no
N4 N5 N6 C17 -177.8(3) yes
O4 C10 C11 C12 167.6(3) no
O5 C10 C11 C12 -13.5(5) yes
O4 C10 C11 C16 -12.1(5) yes
O5 C10 C11 C16 166.8(3) no
C16 C11 C12 C13 -1.7(5) no
C10 C11 C12 C13 178.6(3) no
C11 C12 C13 C14 -0.5(6) no
C12 C13 C14 C15 1.0(7) no
C13 C14 C15 C16 0.7(7) no
N5 N4 C16 C15 0.8(5) no
N5 N4 C16 C11 -178.9(3) no
C14 C15 C16 N4 177.5(4) no
C14 C15 C16 C11 -2.8(6) no
C12 C11 C16 N4 -177.1(3) no
C10 C11 C16 N4 2.6(5) no
C12 C11 C16 C15 3.2(5) no
C10 C11 C16 C15 -177.0(3) no
N5 N6 C17 C18 113.9(4) yes
O6 N6 C17 C18 -62.8(5) yes

loop_
_cod_related_entry_id
_cod_related_entry_database
_cod_related_entry_code
1 ChemSpider 29781777
